data_2205632
loop_
_publ_author_name
'Valentina Razmovski-Naumovski'
'Rujee K. Duke'
'Peter Turner'
'Colin C. Duke'

_publ_section_title
;
 (20<i>S</i>)-2\a,3\b,12\b-Trihydroxydammar-24-ene
 20-<i>O</i>-\b-<small>D</small>-glucopyranoside (Gynosaponin TN1) as
 the 2.5-methanol solvate
;
_journal_issue 5
_journal_name_full 'Acta Crystallographica Section E'
_journal_page_first o1239
_journal_page_last o1241
_journal_paper_doi 10.1107/S1600536805009773
_journal_volume 61
_journal_year 2005
_chemical_formula_iupac 'C36 H62 O9 , 2.5C1 H4 O1'
_chemical_formula_moiety 'C36 H62 O9 , 2.5C1 H4 O1'
_chemical_formula_sum 'C38.5 H72 O11.5'
_chemical_formula_weight 718.96
_chemical_name_systematic
;
2\a,3\b,12\b,20S-Trihydroxydammar-24-ene 20-O-\b-D-glucopyranoside
;
_space_group_IT_number 19
_symmetry_cell_setting orthorhombic
_symmetry_space_group_name_Hall 'P 2ac 2ab'
_symmetry_space_group_name_H-M 'P 21 21 21'
_atom_sites_solution_hydrogens geom
_atom_sites_solution_primary direct
_atom_sites_solution_secondary difmap
_audit_creation_method SHELXL97
_cell_angle_alpha 90.00
_cell_angle_beta 90.00
_cell_angle_gamma 90.00
_cell_formula_units_Z 8
_cell_length_a 10.4015(16)
_cell_length_b 23.653(4)
_cell_length_c 32.204(5)
_cell_measurement_reflns_used 1007
_cell_measurement_temperature 150(2)
_cell_measurement_theta_max 28.117
_cell_measurement_theta_min 2.603
_cell_volume 7923(2)
_computing_cell_refinement 'SAINT (Siemens, 1995)'
_computing_data_collection 'SMART (Siemens, 1995)'
_computing_data_reduction 'SAINT and XPREP (Siemens, 1995)'
_computing_molecular_graphics
;
Xtal3.6 (Hall <i>et al.</i>, 1999), ORTEPII  (Johnson, 1976) and
WinGX (Farrugia,  1999)
;
_computing_publication_material 'Please provide missing details'
_computing_structure_refinement 'SHELXL97 (Sheldrick, 1997)'
_computing_structure_solution 'SIR97 (Altomare <i>et al.</i>, 1999)'
_diffrn_ambient_temperature 150(2)
_diffrn_measured_fraction_theta_full 0.981
_diffrn_measured_fraction_theta_max 0.981
_diffrn_measurement_device_type 'Bruker SMART 1000 CCD area-detector'
_diffrn_measurement_method \w
_diffrn_radiation_monochromator graphite
_diffrn_radiation_source 'sealed tube'
_diffrn_radiation_type MoK\a
_diffrn_radiation_wavelength 0.71073
_diffrn_reflns_av_R_equivalents 0.0495
_diffrn_reflns_av_sigmaI/netI 0.0255
_diffrn_reflns_limit_h_max 13
_diffrn_reflns_limit_h_min -13
_diffrn_reflns_limit_k_max 31
_diffrn_reflns_limit_k_min -30
_diffrn_reflns_limit_l_max 42
_diffrn_reflns_limit_l_min -41
_diffrn_reflns_number 78268
_diffrn_reflns_theta_full 28.31
_diffrn_reflns_theta_max 28.31
_diffrn_reflns_theta_min 1.07
_diffrn_standards_decay_% 0.06
_diffrn_standards_number 0
_exptl_absorpt_coefficient_mu 0.087
_exptl_absorpt_correction_type none
_exptl_crystal_colour colourless
_exptl_crystal_density_diffrn 1.205
_exptl_crystal_density_meas ?
_exptl_crystal_density_method .
_exptl_crystal_description prism
_exptl_crystal_F_000 3160
_exptl_crystal_size_max 0.463
_exptl_crystal_size_mid 0.432
_exptl_crystal_size_min 0.384
_refine_diff_density_max 1.042
_refine_diff_density_min -0.380
_refine_ls_extinction_method none
_refine_ls_goodness_of_fit_ref 1.380
_refine_ls_hydrogen_treatment constr
_refine_ls_matrix_type full
_refine_ls_number_parameters 936
_refine_ls_number_reflns 10572
_refine_ls_number_restraints 7
_refine_ls_restrained_S_all 1.382
_refine_ls_R_factor_all 0.0634
_refine_ls_R_factor_gt 0.0549
_refine_ls_shift/su_max 0.003
_refine_ls_shift/su_mean 0.000
_refine_ls_structure_factor_coef Fsqd
_refine_ls_weighting_details 'calc w = 1/[\s^2^(Fo^2^)+(0.08P)^2^+P] where P = (Fo^2^+2Fc^2^)/3'
_refine_ls_weighting_scheme calc
_refine_ls_wR_factor_gt 0.1525
_refine_ls_wR_factor_ref 0.1583
_reflns_number_gt 9296
_reflns_number_total 10572
_reflns_threshold_expression I>2\s(I)
_cod_data_source_file ac6165.cif
_cod_data_source_block I
_cod_original_formula_sum 'C38.50 H72 O11.50'
_cod_database_code 2205632
_cod_database_fobs_code 2205632

loop_
_symmetry_equiv_pos_as_xyz
'x, y, z'
'-x+1/2, -y, z+1/2'
'-x, y+1/2, -z+1/2'
'x+1/2, -y+1/2, -z'

loop_
_atom_site_label
_atom_site_fract_x
_atom_site_fract_y
_atom_site_fract_z
_atom_site_U_iso_or_equiv
_atom_site_adp_type
_atom_site_calc_flag
_atom_site_refinement_flags
_atom_site_occupancy
_atom_site_disorder_assembly
_atom_site_disorder_group
_atom_site_type_symbol
O1 0.3993(2) 0.11888(9) 0.28091(6) 0.0277(4) Uani d . 1 . . O
H1O 0.3284 0.1041 0.2747 0.042 Uiso calc R 1 . . H
O2 0.47209(19) 0.04213(9) 0.34464(7) 0.0270(4) Uani d . 1 . . O
H2O 0.4506 0.0233 0.3236 0.041 Uiso calc RD 1 . . H
O3 -0.0093(2) 0.35406(9) 0.32758(6) 0.0262(4) Uani d . 1 . . O
H3O -0.0794 0.3715 0.3296 0.039 Uiso calc R 1 . . H
O4 -0.24348(18) 0.39414(7) 0.34607(5) 0.0178(4) Uani d . 1 . . O
O5 -0.4190(2) 0.41220(9) 0.28061(7) 0.0305(5) Uani d . 1 . . O
H5O -0.4102 0.3709 0.2802 0.046 Uiso d RD 1 . . H
O6 -0.3197(2) 0.48343(10) 0.21576(6) 0.0309(5) Uani d . 1 . . O
H6O -0.2614 0.4635 0.2053 0.046 Uiso calc R 1 . . H
O7 -0.1596(2) 0.57463(10) 0.24485(7) 0.0367(5) Uani d . 1 . . O
H7O -0.1325 0.5704 0.2205 0.055 Uiso d RD 1 . . H
O8 0.0927(2) 0.52014(14) 0.31028(9) 0.0509(7) Uani d . 1 . . O
H8O 0.1231 0.5049 0.3317 0.076 Uiso calc RD 1 . . H
O9 -0.14399(18) 0.47683(8) 0.33207(6) 0.0227(4) Uani d . 1 . . O
C1 0.3975(3) 0.13601(12) 0.32394(8) 0.0216(5) Uani d . 1 . . C
H1 0.4818 0.1540 0.3308 0.026 Uiso calc R 1 . . H
C2 0.3783(3) 0.08490(11) 0.35237(9) 0.0212(5) Uani d . 1 . . C
H2 0.2921 0.0684 0.3459 0.025 Uiso calc R 1 . . H
C3 0.3785(3) 0.10125(11) 0.39873(9) 0.0215(5) Uani d . 1 . . C
C4 0.2668(3) 0.14473(11) 0.40400(8) 0.0194(5) Uani d . 1 . . C
H4 0.1891 0.1242 0.3937 0.023 Uiso calc R 1 . . H
C5 0.2340(3) 0.15941(12) 0.44908(9) 0.0273(6) Uani d . 1 . . C
H5A 0.2970 0.1871 0.4599 0.033 Uiso calc R 1 . . H
H5B 0.2388 0.1249 0.4664 0.033 Uiso calc R 1 . . H
C6 0.0980(3) 0.18450(13) 0.45144(8) 0.0272(6) Uani d . 1 . . C
H6A 0.0783 0.1940 0.4807 0.033 Uiso calc R 1 . . H
H6B 0.0353 0.1557 0.4422 0.033 Uiso calc R 1 . . H
C7 0.0821(3) 0.23816(11) 0.42444(8) 0.0197(5) Uani d . 1 . . C
C8 -0.0632(3) 0.25346(11) 0.41862(8) 0.0190(5) Uani d . 1 . . C
C9 -0.1375(3) 0.26930(13) 0.45829(8) 0.0275(6) Uani d . 1 . . C
H9A -0.0848 0.2936 0.4766 0.033 Uiso calc R 1 . . H
H9B -0.1636 0.2351 0.4738 0.033 Uiso calc R 1 . . H
C10 -0.2566(3) 0.30179(13) 0.44179(9) 0.0251(6) Uani d . 1 . . C
H10A -0.2773 0.3339 0.4603 0.030 Uiso calc R 1 . . H
H10B -0.3322 0.2764 0.4405 0.030 Uiso calc R 1 . . H
C11 -0.2220(3) 0.32372(11) 0.39741(8) 0.0179(5) Uani d . 1 . . C
H11 -0.2695 0.2995 0.3771 0.021 Uiso calc R 1 . . H
C12 -0.0768(3) 0.30908(11) 0.39314(8) 0.0176(5) Uani d . 1 . . C
H12 -0.0269 0.3391 0.4078 0.021 Uiso calc R 1 . . H
C13 -0.0177(3) 0.30153(11) 0.35004(8) 0.0188(5) Uani d . 1 . . C
H13 -0.0706 0.2740 0.3338 0.023 Uiso calc R 1 . . H
C14 0.1202(3) 0.28000(11) 0.35285(8) 0.0204(5) Uani d . 1 . . C
H14A 0.1750 0.3104 0.3643 0.025 Uiso calc R 1 . . H
H14B 0.1514 0.2715 0.3245 0.025 Uiso calc R 1 . . H
C15 0.1362(2) 0.22682(11) 0.37991(8) 0.0162(5) Uani d . 1 . . C
H15 0.0762 0.1984 0.3675 0.019 Uiso calc R 1 . . H
C16 0.2726(3) 0.19885(11) 0.37670(8) 0.0182(5) Uani d . 1 . . C
C17 0.2904(3) 0.17949(11) 0.33096(8) 0.0201(5) Uani d . 1 . . C
H17A 0.2083 0.1632 0.3211 0.024 Uiso calc R 1 . . H
H17B 0.3088 0.2132 0.3137 0.024 Uiso calc R 1 . . H
C18 0.5120(3) 0.12158(13) 0.41338(10) 0.0298(6) Uani d . 1 . . C
H18A 0.5725 0.0898 0.4128 0.045 Uiso calc R 1 . . H
H18B 0.5055 0.1363 0.4418 0.045 Uiso calc R 1 . . H
H18C 0.5428 0.1515 0.3949 0.045 Uiso calc R 1 . . H
C19 0.3467(3) 0.04774(12) 0.42384(9) 0.0300(6) Uani d . 1 . . C
H19A 0.4064 0.0174 0.4162 0.045 Uiso calc R 1 . . H
H19B 0.2584 0.0358 0.4178 0.045 Uiso calc R 1 . . H
H19C 0.3548 0.0559 0.4536 0.045 Uiso calc R 1 . . H
C20 0.1548(3) 0.28616(13) 0.44689(9) 0.0287(6) Uani d . 1 . . C
H20A 0.1100 0.2956 0.4728 0.043 Uiso calc R 1 . . H
H20B 0.1579 0.3196 0.4289 0.043 Uiso calc R 1 . . H
H20C 0.2425 0.2738 0.4532 0.043 Uiso calc R 1 . . H
C21 -0.1413(3) 0.20508(11) 0.39819(9) 0.0237(6) Uani d . 1 . . C
H21A -0.1288 0.1701 0.4140 0.036 Uiso calc R 1 . . H
H21B -0.1116 0.1995 0.3696 0.036 Uiso calc R 1 . . H
H21C -0.2327 0.2150 0.3980 0.036 Uiso calc R 1 . . H
C22 -0.2678(2) 0.38520(11) 0.39052(8) 0.0181(5) Uani d . 1 . . C
C23 0.3839(3) 0.23979(12) 0.38743(10) 0.0274(6) Uani d . 1 . . C
H23A 0.3968 0.2404 0.4176 0.041 Uiso calc R 1 . . H
H23B 0.3624 0.2779 0.3777 0.041 Uiso calc R 1 . . H
H23C 0.4629 0.2270 0.3738 0.041 Uiso calc R 1 . . H
C24 -0.2623(2) 0.44726(10) 0.32803(8) 0.0177(5) Uani d . 1 . . C
H24 -0.3333 0.4681 0.3423 0.021 Uiso calc R 1 . . H
C25 -0.2953(3) 0.43711(11) 0.28266(8) 0.0213(5) Uani d . 1 . . C
H25 -0.2309 0.4105 0.2704 0.026 Uiso calc R 1 . . H
C26 -0.2927(3) 0.49256(13) 0.25858(9) 0.0250(6) Uani d . 1 . . C
H26 -0.3612 0.5177 0.2701 0.030 Uiso calc R 1 . . H
C27 -0.1638(3) 0.52158(13) 0.26490(9) 0.0283(6) Uani d . 1 . . C
H27 -0.0941 0.4970 0.2535 0.034 Uiso calc R 1 . . H
C28 -0.1414(3) 0.53042(13) 0.31142(9) 0.0278(6) Uani d . 1 . . C
H28 -0.2108 0.5551 0.3229 0.033 Uiso calc R 1 . . H
C29 -0.0105(3) 0.55618(15) 0.32151(12) 0.0404(8) Uani d . 1 . . C
H29A -0.0015 0.5926 0.3066 0.049 Uiso calc R 1 . . H
H29B -0.0059 0.5641 0.3517 0.049 Uiso calc R 1 . . H
C30 -0.1947(3) 0.42830(11) 0.41775(8) 0.0216(5) Uani d . 1 . . C
H30A -0.1787 0.4107 0.4452 0.026 Uiso calc R 1 . . H
H30B -0.1099 0.4354 0.4048 0.026 Uiso calc R 1 . . H
C31 -0.2608(3) 0.48561(12) 0.42491(10) 0.0306(7) Uani d . 1 . . C
H31A -0.2736 0.5046 0.3978 0.037 Uiso calc R 1 . . H
H31B -0.3465 0.4792 0.4374 0.037 Uiso calc R 1 . . H
C32 -0.1839(3) 0.52341(12) 0.45281(9) 0.0266(6) Uani d . 1 . . C
H32 -0.0961 0.5286 0.4456 0.032 Uiso calc R 1 . . H
C33 -0.2250(3) 0.55056(12) 0.48666(9) 0.0252(6) Uani d . 1 . . C
C34 -0.3594(3) 0.54813(16) 0.50357(10) 0.0375(7) Uani d . 1 . . C
H34A -0.4136 0.5258 0.4849 0.056 Uiso calc R 1 . . H
H34B -0.3941 0.5865 0.5058 0.056 Uiso calc R 1 . . H
H34C -0.3583 0.5305 0.5311 0.056 Uiso calc R 1 . . H
C35 -0.1350(4) 0.58701(13) 0.51165(10) 0.0341(7) Uani d . 1 . . C
H35A -0.0507 0.5881 0.4981 0.051 Uiso calc R 1 . . H
H35B -0.1261 0.5713 0.5397 0.051 Uiso calc R 1 . . H
H35C -0.1698 0.6254 0.5134 0.051 Uiso calc R 1 . . H
C36 -0.4134(3) 0.38705(12) 0.39665(9) 0.0243(6) Uani d . 1 . . C
H36A -0.4456 0.4246 0.3891 0.036 Uiso calc R 1 . . H
H36B -0.4338 0.3793 0.4258 0.036 Uiso calc R 1 . . H
H36C -0.4541 0.3584 0.3790 0.036 Uiso calc R 1 . . H
O10 -0.3997(2) 0.13751(9) 0.22779(6) 0.0273(4) Uani d . 1 . . O
H10 -0.4714 0.1258 0.2362 0.041 Uiso calc R 1 . . H
O11 -0.4936(2) 0.05506(9) 0.17049(7) 0.0288(5) Uani d . 1 . . O
H11O -0.4720 0.0369 0.1918 0.043 Uiso calc R 1 . . H
O12 0.02821(19) 0.35185(9) 0.17149(6) 0.0262(4) Uani d . 1 . . O
H12O 0.0977 0.3687 0.1667 0.039 Uiso calc R 1 . . H
O13 0.25499(18) 0.39169(7) 0.14829(6) 0.0178(4) Uani d . 1 . . O
O14 0.4169(2) 0.41404(9) 0.21516(7) 0.0324(5) Uani d . 1 . . O
H14O 0.4261 0.4074 0.2406 0.049 Uiso calc RD 1 . . H
O15 0.3271(2) 0.50338(9) 0.27003(6) 0.0281(4) Uani d . 1 . . O
H15O 0.2858 0.4761 0.2800 0.042 Uiso calc R 1 . . H
O16 0.2073(3) 0.59746(10) 0.22487(8) 0.0413(6) Uani d . 1 . . O
H16O 0.2724 0.6015 0.2400 0.062 Uiso calc R 1 . . H
O17 -0.05548(19) 0.54494(9) 0.16961(7) 0.0274(4) Uani d D 1 . . O
H17O -0.0656 0.5110 0.1627 0.041 Uiso calc R 1 . . H
O18 0.16520(18) 0.47889(8) 0.15374(6) 0.0209(4) Uani d . 1 . . O
C37 -0.4063(3) 0.14845(12) 0.18410(8) 0.0212(5) Uani d . 1 . . C
H37 -0.4894 0.1675 0.1771 0.025 Uiso calc R 1 . . H
C38 -0.3932(3) 0.09362(11) 0.15950(8) 0.0211(5) Uani d . 1 . . C
H38 -0.3099 0.0758 0.1678 0.025 Uiso calc R 1 . . H
C39 -0.3886(3) 0.10314(11) 0.11215(8) 0.0204(5) Uani d . 1 . . C
C40 -0.2727(3) 0.14311(11) 0.10428(8) 0.0186(5) Uani d . 1 . . C
H40 -0.1977 0.1223 0.1163 0.022 Uiso calc R 1 . . H
C41 -0.2357(3) 0.15185(12) 0.05836(8) 0.0232(5) Uani d . 1 . . C
H41A -0.2425 0.1155 0.0433 0.028 Uiso calc R 1 . . H
H41B -0.2956 0.1791 0.0453 0.028 Uiso calc R 1 . . H
C42 -0.0979(3) 0.17426(12) 0.05539(8) 0.0223(5) Uani d . 1 . . C
H42A -0.0756 0.1796 0.0258 0.027 Uiso calc R 1 . . H
H42B -0.0385 0.1456 0.0670 0.027 Uiso calc R 1 . . H
C43 -0.0777(3) 0.23069(11) 0.07860(8) 0.0179(5) Uani d . 1 . . C
C44 0.0700(3) 0.24404(11) 0.08385(8) 0.0182(5) Uani d . 1 . . C
C45 0.1459(3) 0.25653(13) 0.04384(9) 0.0268(6) Uani d . 1 . . C
H45A 0.0958 0.2811 0.0250 0.032 Uiso calc R 1 . . H
H45B 0.1679 0.2211 0.0291 0.032 Uiso calc R 1 . . H
C46 0.2679(3) 0.28684(12) 0.05923(9) 0.0243(6) Uani d . 1 . . C
H46A 0.2948 0.3161 0.0391 0.029 Uiso calc R 1 . . H
H46B 0.3391 0.2595 0.0626 0.029 Uiso calc R 1 . . H
C47 0.2339(2) 0.31457(11) 0.10200(8) 0.0182(5) Uani d . 1 . . C
H47 0.2805 0.2928 0.1240 0.022 Uiso calc R 1 . . H
C48 0.0880(2) 0.30137(11) 0.10697(8) 0.0176(5) Uani d . 1 . . C
H48 0.0397 0.3307 0.0909 0.021 Uiso calc R 1 . . H
C49 0.0278(3) 0.29833(11) 0.15008(8) 0.0185(5) Uani d . 1 . . C
H49 0.0764 0.2701 0.1671 0.022 Uiso calc R 1 . . H
C50 -0.1119(3) 0.28012(11) 0.14770(8) 0.0193(5) Uani d . 1 . . C
H50A -0.1622 0.3107 0.1344 0.023 Uiso calc R 1 . . H
H50B -0.1452 0.2753 0.1763 0.023 Uiso calc R 1 . . H
C51 -0.1340(2) 0.22517(10) 0.12360(8) 0.0158(5) Uani d . 1 . . C
H51 -0.0775 0.1968 0.1376 0.019 Uiso calc R 1 . . H
C52 -0.2730(2) 0.20052(10) 0.12786(8) 0.0173(5) Uani d . 1 . . C
C53 -0.2940(3) 0.18768(11) 0.17454(8) 0.0206(5) Uani d . 1 . . C
H53A -0.2145 0.1706 0.1858 0.025 Uiso calc R 1 . . H
H53B -0.3080 0.2239 0.1893 0.025 Uiso calc R 1 . . H
C54 -0.5184(3) 0.12434(13) 0.09535(10) 0.0265(6) Uani d . 1 . . C
H54A -0.5092 0.1345 0.0660 0.040 Uiso calc R 1 . . H
H54B -0.5456 0.1577 0.1112 0.040 Uiso calc R 1 . . H
H54C -0.5830 0.0944 0.0982 0.040 Uiso calc R 1 . . H
C55 -0.3609(3) 0.04530(12) 0.09204(10) 0.0287(6) Uani d . 1 . . C
H55A -0.4295 0.0187 0.0994 0.043 Uiso calc R 1 . . H
H55B -0.2784 0.0308 0.1022 0.043 Uiso calc R 1 . . H
H55C -0.3573 0.0496 0.0618 0.043 Uiso calc R 1 . . H
C56 -0.1451(3) 0.27709(12) 0.05290(9) 0.0247(6) Uani d . 1 . . C
H56A -0.1013 0.2813 0.0261 0.037 Uiso calc R 1 . . H
H56B -0.1419 0.3130 0.0681 0.037 Uiso calc R 1 . . H
H56C -0.2349 0.2664 0.0482 0.037 Uiso calc R 1 . . H
C57 0.1427(3) 0.19585(11) 0.10615(9) 0.0244(6) Uani d . 1 . . C
H57A 0.1425 0.1620 0.0886 0.037 Uiso calc R 1 . . H
H57B 0.1001 0.1874 0.1326 0.037 Uiso calc R 1 . . H
H57C 0.2315 0.2076 0.1114 0.037 Uiso calc R 1 . . H
C58 0.2806(2) 0.37655(11) 0.10466(8) 0.0180(5) Uani d . 1 . . C
C59 -0.3790(3) 0.24246(11) 0.11385(9) 0.0238(6) Uani d . 1 . . C
H59A -0.4594 0.2338 0.1284 0.036 Uiso calc R 1 . . H
H59B -0.3924 0.2389 0.0838 0.036 Uiso calc R 1 . . H
H59C -0.3523 0.2812 0.1204 0.036 Uiso calc R 1 . . H
C60 0.2777(2) 0.44714(11) 0.16242(8) 0.0181(5) Uani d . 1 . . C
H60 0.3537 0.4639 0.1479 0.022 Uiso calc R 1 . . H
C61 0.3011(3) 0.44473(11) 0.20878(8) 0.0203(5) Uani d . 1 . . C
H61 0.2283 0.4245 0.2226 0.024 Uiso calc R 1 . . H
C62 0.3110(3) 0.50446(12) 0.22604(8) 0.0217(5) Uani d . 1 . . C
H62 0.3892 0.5224 0.2137 0.026 Uiso calc RD 1 . . H
C63 0.1952(3) 0.53967(12) 0.21338(9) 0.0242(6) Uani d . 1 . . C
H63 0.1167 0.5237 0.2269 0.029 Uiso calc R 1 . . H
C64 0.1783(3) 0.53689(11) 0.16623(9) 0.0215(5) Uani d . 1 . . C
H64 0.2555 0.5537 0.1524 0.026 Uiso calc R 1 . . H
C65 0.0585(3) 0.56647(12) 0.15082(9) 0.0248(6) Uani d . 1 . . C
H65A 0.0655 0.6074 0.1568 0.030 Uiso calc R 1 . . H
H65B 0.0523 0.5619 0.1203 0.030 Uiso calc R 1 . . H
C66 0.2083(3) 0.41591(11) 0.07442(8) 0.0211(5) Uani d . 1 . . C
H66A 0.1889 0.3943 0.0488 0.025 Uiso calc R 1 . . H
H66B 0.1251 0.4263 0.0873 0.025 Uiso calc R 1 . . H
C67 0.2782(3) 0.47066(12) 0.06191(9) 0.0254(6) Uani d . 1 . . C
H67A 0.3081 0.4903 0.0873 0.031 Uiso calc R 1 . . H
H67B 0.3548 0.4609 0.0451 0.031 Uiso calc R 1 . . H
C68 0.1937(3) 0.50972(12) 0.03745(9) 0.0262(6) Uani d . 1 . . C
H68 0.1065 0.5120 0.0460 0.031 Uiso calc R 1 . . H
C69 0.2267(3) 0.54150(12) 0.00513(9) 0.0274(6) Uani d . 1 . . C
C70 0.3588(3) 0.54339(16) -0.01410(11) 0.0382(8) Uani d . 1 . . C
H70A 0.4132 0.5143 -0.0014 0.057 Uiso calc R 1 . . H
H70B 0.3971 0.5807 -0.0094 0.057 Uiso calc R 1 . . H
H70C 0.3520 0.5364 -0.0440 0.057 Uiso calc R 1 . . H
C71 0.1309(4) 0.58038(15) -0.01542(12) 0.0410(8) Uani d . 1 . . C
H71A 0.0483 0.5779 -0.0009 0.062 Uiso calc R 1 . . H
H71B 0.1195 0.5691 -0.0445 0.062 Uiso calc R 1 . . H
H71C 0.1626 0.6194 -0.0142 0.062 Uiso calc R 1 . . H
C72 0.4268(3) 0.37728(12) 0.09915(9) 0.0234(5) Uani d . 1 . . C
H72A 0.4586 0.4160 0.1024 0.035 Uiso calc R 1 . . H
H72B 0.4487 0.3634 0.0714 0.035 Uiso calc R 1 . . H
H72C 0.4666 0.3529 0.1201 0.035 Uiso calc R 1 . . H
O19 0.1515(3) 0.43132(13) 0.35901(11) 0.0588(8) Uani d . 1 . . O
H19O 0.1009 0.4157 0.3422 0.088 Uiso d RD 1 . . H
C73 0.2808(4) 0.41550(16) 0.34906(14) 0.0470(9) Uani d . 1 . . C
H73A 0.3160 0.3921 0.3715 0.070 Uiso calc R 1 . . H
H73B 0.3334 0.4496 0.3458 0.070 Uiso calc R 1 . . H
H73C 0.2814 0.3939 0.3231 0.070 Uiso calc R 1 . . H
O20 0.4373(3) 0.29807(13) 0.20515(11) 0.0633(9) Uani d . 1 . . O
H20O 0.4168 0.3319 0.2010 0.095 Uiso calc RD 1 . . H
C74 0.3367(5) 0.2702(2) 0.22155(17) 0.0679(14) Uani d . 1 . . C
H74A 0.2672 0.2682 0.2011 0.102 Uiso calc R 1 . . H
H74B 0.3064 0.2902 0.2463 0.102 Uiso calc RD 1 . . H
H74C 0.3633 0.2318 0.2292 0.102 Uiso calc R 1 . . H
O21 -0.1439(3) 0.43460(11) 0.16271(10) 0.0508(7) Uani d . 1 . . O
H21O -0.0782 0.4149 0.1583 0.076 Uiso calc R 1 . . H
C75 -0.2370(6) 0.42230(19) 0.13306(16) 0.081(2) Uani d . 1 . . C
H75A -0.1955 0.4159 0.1062 0.121 Uiso calc R 1 . . H
H75B -0.2969 0.4541 0.1308 0.121 Uiso calc R 1 . . H
H75C -0.2841 0.3882 0.1414 0.121 Uiso calc R 1 . . H
O22 0.0358(3) 0.68496(12) 0.21231(8) 0.0477(7) Uani d . 1 . . O
H22O 0.0641 0.6525 0.2177 0.071 Uiso calc R 1 . . H
C76 -0.0105(4) 0.70955(18) 0.24823(11) 0.0478(10) Uani d . 1 . . C
H76A -0.0540 0.6808 0.2651 0.072 Uiso calc R 1 . . H
H76B -0.0716 0.7395 0.2411 0.072 Uiso calc R 1 . . H
H76C 0.0611 0.7257 0.2640 0.072 Uiso calc R 1 . . H
O23A 0.6350(7) 0.3030(3) 0.2567(2) 0.0622(16) Uiso d P 0.50 A 1 O
H23O 0.5432 0.3006 0.2502 0.093 Uiso d PRD 0.50 A 1 H
C77A 0.6744(12) 0.2659(5) 0.2840(4) 0.054(3) Uiso d P 0.50 A 1 C
H77A 0.6902 0.2297 0.2701 0.081 Uiso calc PR 0.50 A 1 H
H77B 0.6085 0.2610 0.3054 0.081 Uiso calc PR 0.50 A 1 H
H77C 0.7542 0.2793 0.2969 0.081 Uiso calc PR 0.50 A 1 H
O23B 0.5622(8) 0.3004(3) 0.2899(2) 0.074(2) Uiso d P 0.50 B 2 O
H23P 0.5042 0.2958 0.2662 0.110 Uiso d PRD 0.50 B 2 H
C77B 0.6413(10) 0.2591(4) 0.2890(3) 0.038(2) Uiso d P 0.50 B 2 C
H77D 0.6023 0.2272 0.2741 0.057 Uiso calc PR 0.50 B 2 H
H77E 0.6622 0.2475 0.3174 0.057 Uiso calc PR 0.50 B 2 H
H77F 0.7201 0.2708 0.2747 0.057 Uiso calc PR 0.50 B 2 H

loop_
_atom_site_aniso_label
_atom_site_aniso_U_11
_atom_site_aniso_U_22
_atom_site_aniso_U_33
_atom_site_aniso_U_12
_atom_site_aniso_U_13
_atom_site_aniso_U_23
O1 0.0230(10) 0.0384(11) 0.0219(10) 0.0012(9) 0.0048(8) -0.0061(8)
O2 0.0201(9) 0.0275(10) 0.0334(11) 0.0095(8) -0.0017(8) -0.0097(9)
O3 0.0236(10) 0.0282(10) 0.0269(10) 0.0094(8) 0.0053(8) 0.0110(8)
O4 0.0191(9) 0.0186(8) 0.0157(8) 0.0040(7) -0.0026(7) -0.0003(7)
O5 0.0273(11) 0.0312(11) 0.0329(11) -0.0075(9) -0.0136(9) 0.0080(9)
O6 0.0257(11) 0.0460(13) 0.0212(10) 0.0040(10) -0.0031(8) 0.0076(9)
O7 0.0353(12) 0.0375(12) 0.0374(12) -0.0029(10) 0.0019(10) 0.0166(10)
O8 0.0256(12) 0.077(2) 0.0505(15) -0.0091(13) -0.0042(11) 0.0161(14)
O9 0.0190(9) 0.0243(9) 0.0248(9) -0.0028(8) -0.0065(8) 0.0057(8)
C1 0.0152(11) 0.0260(13) 0.0237(13) 0.0004(10) 0.0019(10) -0.0056(10)
C2 0.0155(12) 0.0218(12) 0.0263(13) 0.0038(10) -0.0011(10) -0.0064(10)
C3 0.0189(12) 0.0207(12) 0.0248(13) 0.0052(10) -0.0030(10) -0.0027(10)
C4 0.0201(12) 0.0200(12) 0.0180(12) 0.0050(10) -0.0014(10) -0.0007(9)
C5 0.0355(16) 0.0289(14) 0.0175(12) 0.0169(13) -0.0042(11) -0.0010(11)
C6 0.0358(16) 0.0312(14) 0.0145(12) 0.0153(13) 0.0037(11) 0.0025(11)
C7 0.0233(13) 0.0199(12) 0.0159(11) 0.0074(10) -0.0015(10) -0.0027(9)
C8 0.0201(12) 0.0203(12) 0.0167(11) 0.0062(10) 0.0020(10) 0.0016(9)
C9 0.0341(16) 0.0310(14) 0.0173(12) 0.0117(13) 0.0051(11) 0.0047(11)
C10 0.0270(14) 0.0289(14) 0.0194(13) 0.0080(12) 0.0055(11) 0.0046(11)
C11 0.0181(12) 0.0197(11) 0.0157(11) 0.0034(10) 0.0027(9) 0.0002(9)
C12 0.0172(12) 0.0196(12) 0.0161(11) 0.0034(10) -0.0004(9) -0.0009(9)
C13 0.0183(12) 0.0213(12) 0.0167(11) 0.0047(10) 0.0008(10) 0.0029(10)
C14 0.0183(12) 0.0221(12) 0.0209(12) 0.0056(10) 0.0022(10) 0.0013(10)
C15 0.0140(11) 0.0192(11) 0.0154(11) 0.0039(10) -0.0018(9) -0.0026(9)
C16 0.0166(12) 0.0178(11) 0.0203(12) 0.0039(10) -0.0027(10) -0.0036(9)
C17 0.0173(12) 0.0230(12) 0.0201(12) 0.0032(10) 0.0010(10) 0.0000(10)
C18 0.0227(14) 0.0302(15) 0.0365(16) 0.0072(12) -0.0120(12) -0.0066(13)
C19 0.0342(16) 0.0250(14) 0.0309(15) 0.0107(13) 0.0011(13) 0.0021(12)
C20 0.0290(15) 0.0308(15) 0.0263(14) 0.0108(12) -0.0099(12) -0.0114(12)
C21 0.0230(13) 0.0185(12) 0.0297(14) 0.0015(11) 0.0028(11) 0.0003(10)
C22 0.0167(12) 0.0211(12) 0.0165(11) 0.0038(10) -0.0011(9) -0.0003(9)
C23 0.0203(13) 0.0225(13) 0.0395(16) 0.0015(11) -0.0066(12) -0.0057(12)
C24 0.0156(11) 0.0183(11) 0.0193(11) 0.0021(10) -0.0034(9) 0.0019(9)
C25 0.0195(12) 0.0226(12) 0.0217(12) 0.0004(10) -0.0047(10) 0.0021(10)
C26 0.0220(13) 0.0311(14) 0.0220(13) 0.0016(11) -0.0016(11) 0.0078(11)
C27 0.0231(14) 0.0329(15) 0.0288(14) 0.0009(12) -0.0009(12) 0.0101(12)
C28 0.0257(14) 0.0263(14) 0.0313(15) -0.0037(12) -0.0039(12) 0.0077(11)
C29 0.0393(18) 0.0351(18) 0.047(2) -0.0151(15) -0.0125(16) 0.0107(15)
C30 0.0251(13) 0.0200(12) 0.0197(12) 0.0043(10) -0.0036(10) -0.0015(10)
C31 0.0329(16) 0.0283(14) 0.0308(15) 0.0115(13) -0.0108(13) -0.0129(12)
C32 0.0297(15) 0.0226(13) 0.0275(14) 0.0016(11) -0.0045(12) -0.0025(11)
C33 0.0336(15) 0.0212(12) 0.0209(12) 0.0000(11) -0.0065(11) -0.0004(10)
C34 0.0368(18) 0.0458(19) 0.0300(15) 0.0044(15) -0.0001(14) -0.0073(14)
C35 0.0464(19) 0.0256(14) 0.0304(15) -0.0079(14) -0.0079(14) -0.0047(12)
C36 0.0169(12) 0.0272(14) 0.0286(14) 0.0047(11) 0.0036(11) 0.0004(11)
O10 0.0216(10) 0.0380(11) 0.0223(10) -0.0074(9) 0.0034(8) 0.0038(8)
O11 0.0229(10) 0.0276(11) 0.0360(11) -0.0111(8) -0.0019(9) 0.0093(9)
O12 0.0212(10) 0.0282(10) 0.0293(10) -0.0086(8) 0.0098(8) -0.0126(8)
O13 0.0181(9) 0.0184(8) 0.0170(8) -0.0027(7) -0.0012(7) -0.0004(7)
O14 0.0317(12) 0.0318(11) 0.0337(11) 0.0118(9) -0.0174(10) -0.0072(9)
O15 0.0288(11) 0.0345(11) 0.0210(10) 0.0025(9) -0.0065(8) -0.0052(8)
O16 0.0424(14) 0.0312(11) 0.0502(15) 0.0155(10) -0.0247(12) -0.0170(10)
O17 0.0193(9) 0.0271(10) 0.0357(11) 0.0026(8) -0.0009(8) 0.0001(9)
O18 0.0168(9) 0.0203(9) 0.0255(9) 0.0011(7) -0.0047(7) -0.0009(7)
C37 0.0140(11) 0.0256(13) 0.0240(13) -0.0020(10) 0.0005(10) 0.0059(10)
C38 0.0169(12) 0.0220(12) 0.0245(13) -0.0047(10) -0.0010(10) 0.0045(10)
C39 0.0188(12) 0.0189(12) 0.0236(12) -0.0041(10) -0.0021(10) 0.0016(10)
C40 0.0173(12) 0.0178(11) 0.0207(12) -0.0022(10) -0.0022(10) 0.0004(9)
C41 0.0277(14) 0.0228(12) 0.0191(12) -0.0061(11) -0.0025(10) -0.0021(10)
C42 0.0250(14) 0.0228(13) 0.0191(12) -0.0046(11) 0.0027(11) -0.0036(10)
C43 0.0188(12) 0.0168(11) 0.0180(11) -0.0028(10) 0.0003(10) 0.0006(9)
C44 0.0184(12) 0.0184(12) 0.0178(11) -0.0021(10) 0.0022(10) -0.0028(9)
C45 0.0261(14) 0.0330(15) 0.0212(13) -0.0088(12) 0.0071(11) -0.0072(11)
C46 0.0222(14) 0.0263(13) 0.0245(13) -0.0033(11) 0.0078(11) -0.0048(11)
C47 0.0146(11) 0.0203(12) 0.0197(12) -0.0016(10) 0.0021(9) -0.0006(9)
C48 0.0155(12) 0.0174(11) 0.0197(12) -0.0021(9) 0.0025(10) -0.0013(9)
C49 0.0180(12) 0.0189(11) 0.0186(12) -0.0020(10) 0.0021(10) -0.0024(9)
C50 0.0177(12) 0.0184(11) 0.0219(12) -0.0026(10) 0.0059(10) -0.0009(10)
C51 0.0135(11) 0.0153(11) 0.0186(11) -0.0001(9) 0.0001(9) 0.0009(9)
C52 0.0150(11) 0.0153(11) 0.0216(12) -0.0012(9) 0.0002(10) 0.0009(9)
C53 0.0181(12) 0.0215(12) 0.0222(12) -0.0033(10) 0.0020(10) -0.0009(10)
C54 0.0190(13) 0.0281(14) 0.0323(15) -0.0042(11) -0.0076(11) 0.0021(12)
C55 0.0300(15) 0.0200(13) 0.0360(16) -0.0061(12) -0.0004(13) -0.0027(11)
C56 0.0242(14) 0.0275(13) 0.0225(13) -0.0042(12) -0.0042(11) 0.0081(11)
C57 0.0175(13) 0.0213(12) 0.0346(15) 0.0010(10) 0.0018(11) -0.0023(11)
C58 0.0162(12) 0.0199(11) 0.0180(12) -0.0016(10) 0.0013(9) 0.0015(9)
C59 0.0175(12) 0.0201(12) 0.0338(15) 0.0013(10) -0.0016(11) 0.0038(11)
C60 0.0135(11) 0.0187(11) 0.0220(12) -0.0004(9) -0.0027(9) -0.0010(9)
C61 0.0187(12) 0.0214(12) 0.0210(12) -0.0008(10) -0.0038(10) 0.0002(10)
C62 0.0170(12) 0.0264(13) 0.0216(13) 0.0014(10) -0.0033(10) -0.0047(10)
C63 0.0208(13) 0.0264(13) 0.0255(13) 0.0032(11) -0.0044(11) -0.0057(11)
C64 0.0188(12) 0.0196(12) 0.0260(13) -0.0005(10) -0.0032(10) -0.0015(10)
C65 0.0222(13) 0.0241(13) 0.0281(14) 0.0027(11) -0.0035(11) 0.0027(11)
C66 0.0203(12) 0.0233(12) 0.0197(12) -0.0030(10) -0.0036(10) 0.0029(10)
C67 0.0239(14) 0.0272(14) 0.0252(13) -0.0045(11) -0.0028(11) 0.0084(11)
C68 0.0249(14) 0.0246(13) 0.0292(14) 0.0009(11) -0.0026(12) 0.0029(11)
C69 0.0325(16) 0.0238(13) 0.0258(14) -0.0011(12) -0.0058(12) 0.0038(11)
C70 0.0363(18) 0.0432(18) 0.0353(17) -0.0021(15) 0.0012(14) 0.0159(14)
C71 0.044(2) 0.0348(17) 0.0439(19) 0.0079(15) -0.0075(16) 0.0139(15)
C72 0.0160(12) 0.0245(13) 0.0298(14) -0.0012(10) 0.0038(11) -0.0008(11)
O19 0.0466(16) 0.0481(16) 0.082(2) 0.0054(14) -0.0113(16) 0.0003(15)
C73 0.0344(18) 0.0382(18) 0.068(3) -0.0035(15) -0.0143(18) 0.0072(18)
O20 0.069(2) 0.0478(16) 0.073(2) 0.0073(16) 0.0050(18) -0.0011(15)
C74 0.066(3) 0.068(3) 0.071(3) -0.017(3) -0.019(3) 0.029(3)
O21 0.0400(14) 0.0359(13) 0.077(2) -0.0003(11) 0.0025(14) -0.0146(13)
C75 0.133(5) 0.046(2) 0.063(3) 0.042(3) -0.053(3) -0.022(2)
O22 0.0579(17) 0.0488(15) 0.0362(13) 0.0204(13) -0.0034(12) 0.0028(11)
C76 0.065(3) 0.041(2) 0.0370(18) 0.0166(18) -0.0116(19) -0.0058(15)

loop_
_atom_type_symbol
_atom_type_description
_atom_type_scat_dispersion_real
_atom_type_scat_dispersion_imag
_atom_type_scat_source
C C 0.0033 0.0016 'International Tables Vol C Tables 4.2.6.8 and 6.1.1.4'
H H 0.0000 0.0000 'International Tables Vol C Tables 4.2.6.8 and 6.1.1.4'
O O 0.0106 0.0060 'International Tables Vol C Tables 4.2.6.8 and 6.1.1.4'

loop_
_geom_angle_atom_site_label_1
_geom_angle_atom_site_label_2
_geom_angle_atom_site_label_3
_geom_angle
C1 O1 H1O 109.5
C2 O2 H2O 109.5
C13 O3 H3O 109.5
C24 O4 C22 120.68(19)
C25 O5 H5O 109.3
C26 O6 H6O 109.5
C27 O7 H7O 109.4
C29 O8 H8O 109.5
C24 O9 C28 114.2(2)
O1 C1 C2 110.8(2)
O1 C1 C17 109.9(2)
C2 C1 C17 110.3(2)
O1 C1 H1 108.6
C2 C1 H1 108.6
C17 C1 H1 108.6
O2 C2 C1 111.5(2)
O2 C2 C3 110.2(2)
C1 C2 C3 112.4(2)
O2 C2 H2 107.5
C1 C2 H2 107.5
C3 C2 H2 107.5
C19 C3 C2 107.6(2)
C19 C3 C18 106.8(2)
C2 C3 C18 112.0(2)
C19 C3 C4 109.0(2)
C2 C3 C4 105.6(2)
C18 C3 C4 115.5(2)
C5 C4 C16 111.0(2)
C5 C4 C3 114.7(2)
C16 C4 C3 116.9(2)
C5 C4 H4 104.2
C16 C4 H4 104.2
C3 C4 H4 104.2
C4 C5 C6 109.9(2)
C4 C5 H5A 109.7
C6 C5 H5A 109.7
C4 C5 H5B 109.7
C6 C5 H5B 109.7
H5A C5 H5B 108.2
C5 C6 C7 112.8(2)
C5 C6 H6A 109.0
C7 C6 H6A 109.0
C5 C6 H6B 109.0
C7 C6 H6B 109.0
H6A C6 H6B 107.8
C20 C7 C6 106.7(2)
C20 C7 C15 112.3(2)
C6 C7 C15 109.6(2)
C20 C7 C8 111.0(2)
C6 C7 C8 111.1(2)
C15 C7 C8 106.1(2)
C9 C8 C21 105.6(2)
C9 C8 C12 100.7(2)
C21 C8 C12 110.6(2)
C9 C8 C7 116.2(2)
C21 C8 C7 112.7(2)
C12 C8 C7 110.3(2)
C8 C9 C10 103.7(2)
C8 C9 H9A 111.0
C10 C9 H9A 111.0
C8 C9 H9B 111.0
C10 C9 H9B 111.0
H9A C9 H9B 109.0
C9 C10 C11 107.1(2)
C9 C10 H10A 110.3
C11 C10 H10A 110.3
C9 C10 H10B 110.3
C11 C10 H10B 110.3
H10A C10 H10B 108.6
C22 C11 C12 119.7(2)
C22 C11 C10 111.9(2)
C12 C11 C10 103.3(2)
C22 C11 H11 107.1
C12 C11 H11 107.1
C10 C11 H11 107.1
C13 C12 C11 119.8(2)
C13 C12 C8 110.1(2)
C11 C12 C8 103.3(2)
C13 C12 H12 107.7
C11 C12 H12 107.7
C8 C12 H12 107.7
O3 C13 C14 105.1(2)
O3 C13 C12 112.3(2)
C14 C13 C12 111.3(2)
O3 C13 H13 109.3
C14 C13 H13 109.3
C12 C13 H13 109.3
C13 C14 C15 114.1(2)
C13 C14 H14A 108.7
C15 C14 H14A 108.7
C13 C14 H14B 108.7
C15 C14 H14B 108.7
H14A C14 H14B 107.6
C14 C15 C7 109.9(2)
C14 C15 C16 113.9(2)
C7 C15 C16 117.3(2)
C14 C15 H15 104.8
C7 C15 H15 104.8
C16 C15 H15 104.8
C23 C16 C17 107.9(2)
C23 C16 C4 114.7(2)
C17 C16 C4 107.3(2)
C23 C16 C15 113.4(2)
C17 C16 C15 107.1(2)
C4 C16 C15 105.9(2)
C1 C17 C16 115.1(2)
C1 C17 H17A 108.5
C16 C17 H17A 108.5
C1 C17 H17B 108.5
C16 C17 H17B 108.5
H17A C17 H17B 107.5
C3 C18 H18A 109.5
C3 C18 H18B 109.5
H18A C18 H18B 109.5
C3 C18 H18C 109.5
H18A C18 H18C 109.5
H18B C18 H18C 109.5
C3 C19 H19A 109.5
C3 C19 H19B 109.5
H19A C19 H19B 109.5
C3 C19 H19C 109.5
H19A C19 H19C 109.5
H19B C19 H19C 109.5
C7 C20 H20A 109.5
C7 C20 H20B 109.5
H20A C20 H20B 109.5
C7 C20 H20C 109.5
H20A C20 H20C 109.5
H20B C20 H20C 109.5
C8 C21 H21A 109.5
C8 C21 H21B 109.5
H21A C21 H21B 109.5
C8 C21 H21C 109.5
H21A C21 H21C 109.5
H21B C21 H21C 109.5
O4 C22 C36 107.0(2)
O4 C22 C30 111.9(2)
C36 C22 C30 113.3(2)
O4 C22 C11 102.84(19)
C36 C22 C11 108.3(2)
C30 C22 C11 112.8(2)
C16 C23 H23A 109.5
C16 C23 H23B 109.5
H23A C23 H23B 109.5
C16 C23 H23C 109.5
H23A C23 H23C 109.5
H23B C23 H23C 109.5
O4 C24 O9 106.42(19)
O4 C24 C25 106.8(2)
O9 C24 C25 111.2(2)
O4 C24 H24 110.8
O9 C24 H24 110.8
C25 C24 H24 110.8
O5 C25 C24 108.4(2)
O5 C25 C26 110.5(2)
C24 C25 C26 110.4(2)
O5 C25 H25 109.2
C24 C25 H25 109.2
C26 C25 H25 109.2
O6 C26 C27 111.8(2)
O6 C26 C25 111.0(2)
C27 C26 C25 109.7(2)
O6 C26 H26 108.1
C27 C26 H26 108.1
C25 C26 H26 108.1
O7 C27 C26 111.6(2)
O7 C27 C28 108.8(3)
C26 C27 C28 109.1(2)
O7 C27 H27 109.1
C26 C27 H27 109.1
C28 C27 H27 109.1
O9 C28 C29 105.7(2)
O9 C28 C27 109.3(2)
C29 C28 C27 113.5(3)
O9 C28 H28 109.4
C29 C28 H28 109.4
C27 C28 H28 109.4
O8 C29 C28 112.4(3)
O8 C29 H29A 109.1
C28 C29 H29A 109.1
O8 C29 H29B 109.1
C28 C29 H29B 109.1
H29A C29 H29B 107.9
C31 C30 C22 116.5(2)
C31 C30 H30A 108.2
C22 C30 H30A 108.2
C31 C30 H30B 108.2
C22 C30 H30B 108.2
H30A C30 H30B 107.3
C32 C31 C30 112.2(2)
C32 C31 H31A 109.2
C30 C31 H31A 109.2
C32 C31 H31B 109.2
C30 C31 H31B 109.2
H31A C31 H31B 107.9
C33 C32 C31 127.3(3)
C33 C32 H32 116.4
C31 C32 H32 116.4
C32 C33 C34 125.1(3)
C32 C33 C35 120.9(3)
C34 C33 C35 114.0(3)
C33 C34 H34A 109.5
C33 C34 H34B 109.5
H34A C34 H34B 109.5
C33 C34 H34C 109.5
H34A C34 H34C 109.5
H34B C34 H34C 109.5
C33 C35 H35A 109.5
C33 C35 H35B 109.5
H35A C35 H35B 109.5
C33 C35 H35C 109.5
H35A C35 H35C 109.5
H35B C35 H35C 109.5
C22 C36 H36A 109.5
C22 C36 H36B 109.5
H36A C36 H36B 109.5
C22 C36 H36C 109.5
H36A C36 H36C 109.5
H36B C36 H36C 109.5
C37 O10 H10 109.5
C38 O11 H11O 109.5
C49 O12 H12O 109.5
C60 O13 C58 120.25(19)
C61 O14 H14O 109.5
C62 O15 H15O 109.5
C63 O16 H16O 109.5
C65 O17 H17O 109.5
C60 O18 C64 111.86(19)
O10 C37 C53 105.8(2)
O10 C37 C38 110.6(2)
C53 C37 C38 110.2(2)
O10 C37 H37 110.0
C53 C37 H37 110.0
C38 C37 H37 110.0
O11 C38 C37 110.4(2)
O11 C38 C39 111.1(2)
C37 C38 C39 113.1(2)
O11 C38 H38 107.3
C37 C38 H38 107.3
C39 C38 H38 107.3
C54 C39 C55 107.8(2)
C54 C39 C38 111.6(2)
C55 C39 C38 107.0(2)
C54 C39 C40 115.2(2)
C55 C39 C40 109.1(2)
C38 C39 C40 105.9(2)
C41 C40 C39 115.6(2)
C41 C40 C52 110.6(2)
C39 C40 C52 116.7(2)
C41 C40 H40 104.0
C39 C40 H40 104.0
C52 C40 H40 104.0
C42 C41 C40 109.9(2)
C42 C41 H41A 109.7
C40 C41 H41A 109.7
C42 C41 H41B 109.7
C40 C41 H41B 109.7
H41A C41 H41B 108.2
C41 C42 C43 113.4(2)
C41 C42 H42A 108.9
C43 C42 H42A 108.9
C41 C42 H42B 108.9
C43 C42 H42B 108.9
H42A C42 H42B 107.7
C56 C43 C42 107.0(2)
C56 C43 C51 112.6(2)
C42 C43 C51 108.9(2)
C56 C43 C44 111.0(2)
C42 C43 C44 111.0(2)
C51 C43 C44 106.3(2)
C45 C44 C57 106.2(2)
C45 C44 C48 99.9(2)
C57 C44 C48 111.2(2)
C45 C44 C43 116.6(2)
C57 C44 C43 112.3(2)
C48 C44 C43 110.0(2)
C44 C45 C46 104.0(2)
C44 C45 H45A 110.9
C46 C45 H45A 110.9
C44 C45 H45B 110.9
C46 C45 H45B 110.9
H45A C45 H45B 109.0
C45 C46 C47 107.0(2)
C45 C46 H46A 110.3
C47 C46 H46A 110.3
C45 C46 H46B 110.3
C47 C46 H46B 110.3
H46A C46 H46B 108.6
C58 C47 C48 119.4(2)
C58 C47 C46 112.0(2)
C48 C47 C46 103.1(2)
C58 C47 H47 107.3
C48 C47 H47 107.3
C46 C47 H47 107.3
C49 C48 C47 120.2(2)
C49 C48 C44 110.2(2)
C47 C48 C44 104.0(2)
C49 C48 H48 107.3
C47 C48 H48 107.3
C44 C48 H48 107.3
O12 C49 C50 106.1(2)
O12 C49 C48 113.1(2)
C50 C49 C48 111.1(2)
O12 C49 H49 108.8
C50 C49 H49 108.8
C48 C49 H49 108.8
C49 C50 C51 114.2(2)
C49 C50 H50A 108.7
C51 C50 H50A 108.7
C49 C50 H50B 108.7
C51 C50 H50B 108.7
H50A C50 H50B 107.6
C50 C51 C52 114.2(2)
C50 C51 C43 110.0(2)
C52 C51 C43 117.2(2)
C50 C51 H51 104.7
C52 C51 H51 104.7
C43 C51 H51 104.7
C53 C52 C59 107.9(2)
C53 C52 C40 107.6(2)
C59 C52 C40 114.7(2)
C53 C52 C51 106.7(2)
C59 C52 C51 113.2(2)
C40 C52 C51 106.3(2)
C37 C53 C52 115.1(2)
C37 C53 H53A 108.5
C52 C53 H53A 108.5
C37 C53 H53B 108.5
C52 C53 H53B 108.5
H53A C53 H53B 107.5
C39 C54 H54A 109.5
C39 C54 H54B 109.5
H54A C54 H54B 109.5
C39 C54 H54C 109.5
H54A C54 H54C 109.5
H54B C54 H54C 109.5
C39 C55 H55A 109.5
C39 C55 H55B 109.5
H55A C55 H55B 109.5
C39 C55 H55C 109.5
H55A C55 H55C 109.5
H55B C55 H55C 109.5
C43 C56 H56A 109.5
C43 C56 H56B 109.5
H56A C56 H56B 109.5
C43 C56 H56C 109.5
H56A C56 H56C 109.5
H56B C56 H56C 109.5
C44 C57 H57A 109.5
C44 C57 H57B 109.5
H57A C57 H57B 109.5
C44 C57 H57C 109.5
H57A C57 H57C 109.5
H57B C57 H57C 109.5
O13 C58 C72 106.7(2)
O13 C58 C66 111.5(2)
C72 C58 C66 113.9(2)
O13 C58 C47 103.06(19)
C72 C58 C47 108.4(2)
C66 C58 C47 112.6(2)
C52 C59 H59A 109.5
C52 C59 H59B 109.5
H59A C59 H59B 109.5
C52 C59 H59C 109.5
H59A C59 H59C 109.5
H59B C59 H59C 109.5
O13 C60 O18 106.92(19)
O13 C60 C61 108.1(2)
O18 C60 C61 110.3(2)
O13 C60 H60 110.5
O18 C60 H60 110.5
C61 C60 H60 110.5
O14 C61 C60 107.3(2)
O14 C61 C62 111.3(2)
C60 C61 C62 109.6(2)
O14 C61 H61 109.5
C60 C61 H61 109.5
C62 C61 H61 109.5
O15 C62 C63 111.7(2)
O15 C62 C61 110.7(2)
C63 C62 C61 110.9(2)
O15 C62 H62 107.8
C63 C62 H62 107.8
C61 C62 H62 107.8
O16 C63 C62 112.7(2)
O16 C63 C64 108.0(2)
C62 C63 C64 109.5(2)
O16 C63 H63 108.8
C62 C63 H63 108.8
C64 C63 H63 108.8
O18 C64 C65 105.8(2)
O18 C64 C63 109.3(2)
C65 C64 C63 113.6(2)
O18 C64 H64 109.4
C65 C64 H64 109.4
C63 C64 H64 109.4
O17 C65 C64 112.4(2)
O17 C65 H65A 109.1
C64 C65 H65A 109.1
O17 C65 H65B 109.1
C64 C65 H65B 109.1
H65A C65 H65B 107.9
C67 C66 C58 116.3(2)
C67 C66 H66A 108.2
C58 C66 H66A 108.2
C67 C66 H66B 108.2
C58 C66 H66B 108.2
H66A C66 H66B 107.4
C68 C67 C66 112.3(2)
C68 C67 H67A 109.1
C66 C67 H67A 109.1
C68 C67 H67B 109.1
C66 C67 H67B 109.1
H67A C67 H67B 107.9
C69 C68 C67 127.5(3)
C69 C68 H68 116.3
C67 C68 H68 116.3
C68 C69 C70 125.1(3)
C68 C69 C71 121.1(3)
C70 C69 C71 113.8(3)
C69 C70 H70A 109.5
C69 C70 H70B 109.5
H70A C70 H70B 109.5
C69 C70 H70C 109.5
H70A C70 H70C 109.5
H70B C70 H70C 109.5
C69 C71 H71A 109.5
C69 C71 H71B 109.5
H71A C71 H71B 109.5
C69 C71 H71C 109.5
H71A C71 H71C 109.5
H71B C71 H71C 109.5
C58 C72 H72A 109.5
C58 C72 H72B 109.5
H72A C72 H72B 109.5
C58 C72 H72C 109.5
H72A C72 H72C 109.5
H72B C72 H72C 109.5
C73 O19 H19O 109.2
O19 C73 H73A 109.5
O19 C73 H73B 109.5
H73A C73 H73B 109.5
O19 C73 H73C 109.5
H73A C73 H73C 109.5
H73B C73 H73C 109.5
C74 O20 H20O 109.5
O20 C74 H74A 109.5
O20 C74 H74B 109.5
H74A C74 H74B 109.5
O20 C74 H74C 109.5
H74A C74 H74C 109.5
H74B C74 H74C 109.5
C75 O21 H21O 109.5
O21 C75 H75A 109.5
O21 C75 H75B 109.5
H75A C75 H75B 109.5
O21 C75 H75C 109.5
H75A C75 H75C 109.5
H75B C75 H75C 109.5
C76 O22 H22O 109.5
O22 C76 H76A 109.5
O22 C76 H76B 109.5
H76A C76 H76B 109.5
O22 C76 H76C 109.5
H76A C76 H76C 109.5
H76B C76 H76C 109.5
C77A O23A H23O 114.4
C77A O23A H23P 94.5
C77B O23B H23O 94.4
C77B O23B H23P 107.0
O23B C77B H77D 109.5
O23B C77B H77E 109.5
H77D C77B H77E 109.5
O23B C77B H77F 109.5
H77D C77B H77F 109.5
H77E C77B H77F 109.5

loop_
_geom_bond_atom_site_label_1
_geom_bond_atom_site_label_2
_geom_bond_distance
O1 C1 1.444(3)
O1 H1O 0.8400
O2 C2 1.427(3)
O2 H2O 0.8400
O3 C13 1.440(3)
O3 H3O 0.8400
O4 C24 1.398(3)
O4 C22 1.469(3)
O5 C25 1.416(3)
O5 H5O 0.9801
O6 C26 1.424(3)
O6 H6O 0.8400
O7 C27 1.412(4)
O7 H7O 0.8402
O8 C29 1.417(5)
O8 H8O 0.8400
O9 C24 1.422(3)
O9 C28 1.431(3)
C1 C2 1.530(4)
C1 C17 1.533(4)
C1 H1 1.0000
C2 C3 1.542(4)
C2 H2 1.0000
C3 C19 1.538(4)
C3 C18 1.544(4)
C3 C4 1.561(4)
C4 C5 1.531(4)
C4 C16 1.554(4)
C4 H4 1.0000
C5 C6 1.536(4)
C5 H5A 0.9900
C5 H5B 0.9900
C6 C7 1.547(4)
C6 H6A 0.9900
C6 H6B 0.9900
C7 C20 1.544(4)
C7 C15 1.564(3)
C7 C8 1.566(4)
C8 C9 1.539(4)
C8 C21 1.550(4)
C8 C12 1.557(4)
C9 C10 1.552(4)
C9 H9A 0.9900
C9 H9B 0.9900
C10 C11 1.563(4)
C10 H10A 0.9900
C10 H10B 0.9900
C11 C22 1.546(3)
C11 C12 1.556(4)
C11 H11 1.0000
C12 C13 1.529(3)
C12 H12 1.0000
C13 C14 1.525(4)
C13 H13 1.0000
C14 C15 1.539(3)
C14 H14A 0.9900
C14 H14B 0.9900
C15 C16 1.569(3)
C15 H15 1.0000
C16 C23 1.548(4)
C16 C17 1.553(4)
C17 H17A 0.9900
C17 H17B 0.9900
C18 H18A 0.9800
C18 H18B 0.9800
C18 H18C 0.9800
C19 H19A 0.9800
C19 H19B 0.9800
C19 H19C 0.9800
C20 H20A 0.9800
C20 H20B 0.9800
C20 H20C 0.9800
C21 H21A 0.9800
C21 H21B 0.9800
C21 H21C 0.9800
C22 C36 1.528(4)
C22 C30 1.545(4)
C23 H23A 0.9800
C23 H23B 0.9800
C23 H23C 0.9800
C24 C25 1.520(4)
C24 H24 1.0000
C25 C26 1.524(4)
C25 H25 1.0000
C26 C27 1.520(4)
C26 H26 1.0000
C27 C28 1.531(4)
C27 H27 1.0000
C28 C29 1.527(4)
C28 H28 1.0000
C29 H29A 0.9900
C29 H29B 0.9900
C30 C31 1.537(4)
C30 H30A 0.9900
C30 H30B 0.9900
C31 C32 1.499(4)
C31 H31A 0.9900
C31 H31B 0.9900
C32 C33 1.335(4)
C32 H32 0.9500
C33 C34 1.502(5)
C33 C35 1.505(4)
C34 H34A 0.9800
C34 H34B 0.9800
C34 H34C 0.9800
C35 H35A 0.9800
C35 H35B 0.9800
C35 H35C 0.9800
C36 H36A 0.9800
C36 H36B 0.9800
C36 H36C 0.9800
O10 C37 1.432(3)
O10 H10 0.8400
O11 C38 1.431(3)
O11 H11O 0.8400
O12 C49 1.441(3)
O12 H12O 0.8400
O13 C60 1.408(3)
O13 C58 1.474(3)
O14 C61 1.422(3)
O14 H14O 0.8400
O15 C62 1.427(3)
O15 H15O 0.8400
O16 C63 1.422(3)
O16 H16O 0.8400
O17 C65 1.425(3)
O17 H17O 0.8400
O18 C60 1.418(3)
O18 C64 1.436(3)
C37 C53 1.523(4)
C37 C38 1.526(4)
C37 H37 1.0000
C38 C39 1.542(4)
C38 H38 1.0000
C39 C54 1.539(4)
C39 C55 1.541(4)
C39 C40 1.553(3)
C40 C41 1.542(4)
C40 C52 1.556(3)
C40 H40 1.0000
C41 C42 1.531(4)
C41 H41A 0.9900
C41 H41B 0.9900
C42 C43 1.544(3)
C42 H42A 0.9900
C42 H42B 0.9900
C43 C56 1.543(4)
C43 C51 1.569(3)
C43 C44 1.577(4)
C44 C45 1.540(4)
C44 C57 1.545(4)
C44 C48 1.558(3)
C45 C46 1.540(4)
C45 H45A 0.9900
C45 H45B 0.9900
C46 C47 1.566(4)
C46 H46A 0.9900
C46 H46B 0.9900
C47 C58 1.547(4)
C47 C48 1.558(4)
C47 H47 1.0000
C48 C49 1.525(3)
C48 H48 1.0000
C49 C50 1.518(4)
C49 H49 1.0000
C50 C51 1.531(3)
C50 H50A 0.9900
C50 H50B 0.9900
C51 C52 1.566(3)
C51 H51 1.0000
C52 C53 1.549(4)
C52 C59 1.550(4)
C53 H53A 0.9900
C53 H53B 0.9900
C54 H54A 0.9800
C54 H54B 0.9800
C54 H54C 0.9800
C55 H55A 0.9800
C55 H55B 0.9800
C55 H55C 0.9800
C56 H56A 0.9800
C56 H56B 0.9800
C56 H56C 0.9800
C57 H57A 0.9800
C57 H57B 0.9800
C57 H57C 0.9800
C58 C72 1.530(4)
C58 C66 1.543(4)
C59 H59A 0.9800
C59 H59B 0.9800
C59 H59C 0.9800
C60 C61 1.514(4)
C60 H60 1.0000
C61 C62 1.522(4)
C61 H61 1.0000
C62 C63 1.521(4)
C62 H62 1.0000
C63 C64 1.530(4)
C63 H63 1.0000
C64 C65 1.513(4)
C64 H64 1.0000
C65 H65A 0.9900
C65 H65B 0.9900
C66 C67 1.539(4)
C66 H66A 0.9900
C66 H66B 0.9900
C67 C68 1.499(4)
C67 H67A 0.9900
C67 H67B 0.9900
C68 C69 1.329(4)
C68 H68 0.9500
C69 C70 1.507(5)
C69 C71 1.510(4)
C70 H70A 0.9800
C70 H70B 0.9800
C70 H70C 0.9800
C71 H71A 0.9800
C71 H71B 0.9800
C71 H71C 0.9800
C72 H72A 0.9800
C72 H72B 0.9800
C72 H72C 0.9800
O19 C73 1.432(5)
O19 H19O 0.8400
C73 H73A 0.9800
C73 H73B 0.9800
C73 H73C 0.9800
O20 C74 1.345(6)
O20 H20O 0.8400
C74 H74A 0.9800
C74 H74B 0.9800
C74 H74C 0.9800
O21 C75 1.390(5)
O21 H21O 0.8400
C75 H75A 0.9800
C75 H75B 0.9800
C75 H75C 0.9800
O22 C76 1.382(4)
O22 H22O 0.8400
C76 H76A 0.9800
C76 H76B 0.9800
C76 H76C 0.9800
O23A C77A 1.307(13)
O23A H23O 0.9800
O23A H23P 1.4040
C77A H77A 0.9800
C77A H77B 0.9800
C77A H77C 0.9800
O23B C77B 1.278(12)
O23B H23O 1.2960
O23B H23P 0.9801
C77B H77D 0.9800
C77B H77E 0.9800
C77B H77F 0.9800

loop_
_geom_hbond_atom_site_label_D
_geom_hbond_atom_site_label_H
_geom_hbond_atom_site_label_A
_geom_hbond_site_symmetry_A
_geom_hbond_distance_DH
_geom_hbond_distance_HA
_geom_hbond_distance_DA
_geom_hbond_angle_DHA
O1 H1O O7 3_545 0.84 1.99 2.829(3) 174
O2 H2O O1 . 0.84 2.70 2.843(3) 91
O3 H3O O4 . 0.84 1.87 2.680(3) 163
O3 H3O O9 . 0.84 2.58 3.227(3) 135
O5 H5O O23B 1_455 0.98 1.72 2.668(8) 161
O5 H5O O23A 1_455 0.98 1.84 2.753(7) 154
O6 H6O O21 . 0.84 1.96 2.756(4) 158
O7 H7O O17 . 0.84 1.92 2.745(3) 167
O8 H8O O19 . 0.84 1.97 2.693(4) 143
O10 H10 O1 1_455 0.84 1.98 2.737(3) 150
O11 H11O O15 3_545 0.84 2.10 2.857(3) 150
O12 H12O O13 . 0.84 1.82 2.648(3) 167
O14 H14O O5 1_655 0.84 2.07 2.712(3) 133
O15 H15O O8 . 0.84 2.46 2.790(4) 104
O16 H16O O10 3 0.84 1.88 2.688(3) 160
O17 H17O O21 . 0.84 1.98 2.776(3) 157
O19 H19O O3 . 0.84 1.91 2.676(4) 150
O20 H20O O14 . 0.84 1.99 2.770(4) 153
O21 H21O O12 . 0.84 1.90 2.668(4) 150
O22 H22O O16 . 0.84 1.99 2.762(3) 152
O23A H23O O20 . 0.98 1.82 2.646(8) 140

loop_
_geom_torsion_atom_site_label_1
_geom_torsion_atom_site_label_2
_geom_torsion_atom_site_label_3
_geom_torsion_atom_site_label_4
_geom_torsion
O1 C1 C2 O2 54.5(3)
C17 C1 C2 O2 176.3(2)
O1 C1 C2 C3 178.8(2)
C17 C1 C2 C3 -59.3(3)
O2 C2 C3 C19 -59.9(3)
C1 C2 C3 C19 175.1(2)
O2 C2 C3 C18 57.2(3)
C1 C2 C3 C18 -67.8(3)
O2 C2 C3 C4 -176.1(2)
C1 C2 C3 C4 58.8(3)
C19 C3 C4 C5 54.8(3)
C2 C3 C4 C5 170.1(2)
C18 C3 C4 C5 -65.5(3)
C19 C3 C4 C16 -172.7(2)
C2 C3 C4 C16 -57.4(3)
C18 C3 C4 C16 67.0(3)
C16 C4 C5 C6 64.7(3)
C3 C4 C5 C6 -160.1(2)
C4 C5 C6 C7 -58.4(3)
C5 C6 C7 C20 -73.2(3)
C5 C6 C7 C15 48.7(3)
C5 C6 C7 C8 165.6(2)
C20 C7 C8 C9 -55.0(3)
C6 C7 C8 C9 63.6(3)
C15 C7 C8 C9 -177.3(2)
C20 C7 C8 C21 -177.1(2)
C6 C7 C8 C21 -58.5(3)
C15 C7 C8 C21 60.6(3)
C20 C7 C8 C12 58.7(3)
C6 C7 C8 C12 177.4(2)
C15 C7 C8 C12 -63.5(3)
C21 C8 C9 C10 -73.7(3)
C12 C8 C9 C10 41.4(3)
C7 C8 C9 C10 160.5(2)
C8 C9 C10 C11 -21.6(3)
C9 C10 C11 C22 -137.2(2)
C9 C10 C11 C12 -7.1(3)
C22 C11 C12 C13 -79.1(3)
C10 C11 C12 C13 155.8(2)
C22 C11 C12 C8 158.1(2)
C10 C11 C12 C8 33.0(2)
C9 C8 C12 C13 -175.6(2)
C21 C8 C12 C13 -64.3(3)
C7 C8 C12 C13 61.1(3)
C9 C8 C12 C11 -46.6(2)
C21 C8 C12 C11 64.8(2)
C7 C8 C12 C11 -169.8(2)
C11 C12 C13 O3 69.8(3)
C8 C12 C13 O3 -170.8(2)
C11 C12 C13 C14 -172.6(2)
C8 C12 C13 C14 -53.2(3)
O3 C13 C14 C15 173.8(2)
C12 C13 C14 C15 52.0(3)
C13 C14 C15 C7 -56.0(3)
C13 C14 C15 C16 170.1(2)
C20 C7 C15 C14 -61.7(3)
C6 C7 C15 C14 179.8(2)
C8 C7 C15 C14 59.7(3)
C20 C7 C15 C16 70.4(3)
C6 C7 C15 C16 -48.1(3)
C8 C7 C15 C16 -168.1(2)
C5 C4 C16 C23 66.6(3)
C3 C4 C16 C23 -67.6(3)
C5 C4 C16 C17 -173.5(2)
C3 C4 C16 C17 52.3(3)
C5 C4 C16 C15 -59.3(3)
C3 C4 C16 C15 166.5(2)
C14 C15 C16 C23 56.4(3)
C7 C15 C16 C23 -74.0(3)
C14 C15 C16 C17 -62.6(3)
C7 C15 C16 C17 167.1(2)
C14 C15 C16 C4 -176.9(2)
C7 C15 C16 C4 52.7(3)
O1 C1 C17 C16 176.5(2)
C2 C1 C17 C16 54.1(3)
C23 C16 C17 C1 75.2(3)
C4 C16 C17 C1 -49.0(3)
C15 C16 C17 C1 -162.4(2)
C24 O4 C22 C36 71.5(3)
C24 O4 C22 C30 -53.2(3)
C24 O4 C22 C11 -174.5(2)
C12 C11 C22 O4 67.0(3)
C10 C11 C22 O4 -172.0(2)
C12 C11 C22 C36 180.0(2)
C10 C11 C22 C36 -59.0(3)
C12 C11 C22 C30 -53.8(3)
C10 C11 C22 C30 67.2(3)
C22 O4 C24 O9 89.1(3)
C22 O4 C24 C25 -152.1(2)
C28 O9 C24 O4 174.0(2)
C28 O9 C24 C25 58.1(3)
O4 C24 C25 O5 69.5(3)
O9 C24 C25 O5 -174.8(2)
O4 C24 C25 C26 -169.3(2)
O9 C24 C25 C26 -53.6(3)
O5 C25 C26 O6 -61.8(3)
C24 C25 C26 O6 178.3(2)
O5 C25 C26 C27 174.1(2)
C24 C25 C26 C27 54.2(3)
O6 C26 C27 O7 59.4(3)
C25 C26 C27 O7 -176.9(2)
O6 C26 C27 C28 179.6(2)
C25 C26 C27 C28 -56.8(3)
C24 O9 C28 C29 177.0(2)
C24 O9 C28 C27 -60.5(3)
O7 C27 C28 O9 -179.3(2)
C26 C27 C28 O9 58.8(3)
O7 C27 C28 C29 -61.6(3)
C26 C27 C28 C29 176.5(3)
O9 C28 C29 O8 55.6(3)
C27 C28 C29 O8 -64.2(4)
O4 C22 C30 C31 85.1(3)
C36 C22 C30 C31 -36.0(3)
C11 C22 C30 C31 -159.5(2)
C22 C30 C31 C32 178.1(3)
C30 C31 C32 C33 -128.7(3)
C31 C32 C33 C34 0.1(5)
C31 C32 C33 C35 179.7(3)
O10 C37 C38 O11 59.4(3)
C53 C37 C38 O11 176.0(2)
O10 C37 C38 C39 -175.4(2)
C53 C37 C38 C39 -58.7(3)
O11 C38 C39 C54 56.5(3)
C37 C38 C39 C54 -68.3(3)
O11 C38 C39 C55 -61.1(3)
C37 C38 C39 C55 174.1(2)
O11 C38 C39 C40 -177.4(2)
C37 C38 C39 C40 57.8(3)
C54 C39 C40 C41 -65.0(3)
C55 C39 C40 C41 56.4(3)
C38 C39 C40 C41 171.2(2)
C54 C39 C40 C52 67.7(3)
C55 C39 C40 C52 -171.0(2)
C38 C39 C40 C52 -56.1(3)
C39 C40 C41 C42 -160.8(2)
C52 C40 C41 C42 63.8(3)
C40 C41 C42 C43 -58.6(3)
C41 C42 C43 C56 -72.6(3)
C41 C42 C43 C51 49.4(3)
C41 C42 C43 C44 166.1(2)
C56 C43 C44 C45 -52.1(3)
C42 C43 C44 C45 66.7(3)
C51 C43 C44 C45 -174.9(2)
C56 C43 C44 C57 -175.0(2)
C42 C43 C44 C57 -56.1(3)
C51 C43 C44 C57 62.2(3)
C56 C43 C44 C48 60.6(3)
C42 C43 C44 C48 179.5(2)
C51 C43 C44 C48 -62.2(3)
C57 C44 C45 C46 -72.7(3)
C48 C44 C45 C46 43.0(3)
C43 C44 C45 C46 161.4(2)
C44 C45 C46 C47 -24.8(3)
C45 C46 C47 C58 -133.3(2)
C45 C46 C47 C48 -3.8(3)
C58 C47 C48 C49 -80.6(3)
C46 C47 C48 C49 154.5(2)
C58 C47 C48 C44 155.6(2)
C46 C47 C48 C44 30.7(3)
C45 C44 C48 C49 -176.0(2)
C57 C44 C48 C49 -64.2(3)
C43 C44 C48 C49 60.9(3)
C45 C44 C48 C47 -45.9(2)
C57 C44 C48 C47 65.9(3)
C43 C44 C48 C47 -169.1(2)
C47 C48 C49 O12 65.7(3)
C44 C48 C49 O12 -173.5(2)
C47 C48 C49 C50 -175.2(2)
C44 C48 C49 C50 -54.3(3)
O12 C49 C50 C51 176.7(2)
C48 C49 C50 C51 53.4(3)
C49 C50 C51 C52 169.5(2)
C49 C50 C51 C43 -56.4(3)
C56 C43 C51 C50 -62.9(3)
C42 C43 C51 C50 178.5(2)
C44 C43 C51 C50 58.9(3)
C56 C43 C51 C52 69.8(3)
C42 C43 C51 C52 -48.8(3)
C44 C43 C51 C52 -168.5(2)
C41 C40 C52 C53 -173.0(2)
C39 C40 C52 C53 52.1(3)
C41 C40 C52 C59 66.8(3)
C39 C40 C52 C59 -68.1(3)
C41 C40 C52 C51 -59.0(3)
C39 C40 C52 C51 166.1(2)
C50 C51 C52 C53 -61.1(3)
C43 C51 C52 C53 168.2(2)
C50 C51 C52 C59 57.5(3)
C43 C51 C52 C59 -73.2(3)
C50 C51 C52 C40 -175.7(2)
C43 C51 C52 C40 53.6(3)
O10 C37 C53 C52 173.9(2)
C38 C37 C53 C52 54.3(3)
C59 C52 C53 C37 74.8(3)
C40 C52 C53 C37 -49.6(3)
C51 C52 C53 C37 -163.3(2)
C60 O13 C58 C72 69.9(3)
C60 O13 C58 C66 -55.0(3)
C60 O13 C58 C47 -176.0(2)
C48 C47 C58 O13 66.7(3)
C46 C47 C58 O13 -172.8(2)
C48 C47 C58 C72 179.5(2)
C46 C47 C58 C72 -60.0(3)
C48 C47 C58 C66 -53.6(3)
C46 C47 C58 C66 66.9(3)
C58 O13 C60 O18 86.1(3)
C58 O13 C60 C61 -155.2(2)
C64 O18 C60 O13 -178.9(2)
C64 O18 C60 C61 63.8(3)
O13 C60 C61 O14 65.3(3)
O18 C60 C61 O14 -178.1(2)
O13 C60 C61 C62 -173.6(2)
O18 C60 C61 C62 -57.0(3)
O14 C61 C62 O15 -64.1(3)
C60 C61 C62 O15 177.3(2)
O14 C61 C62 C63 171.4(2)
C60 C61 C62 C63 52.8(3)
O15 C62 C63 O16 62.6(3)
C61 C62 C63 O16 -173.3(2)
O15 C62 C63 C64 -177.1(2)
C61 C62 C63 C64 -53.1(3)
C60 O18 C64 C65 173.8(2)
C60 O18 C64 C63 -63.6(3)
O16 C63 C64 O18 -179.8(2)
C62 C63 C64 O18 57.1(3)
O16 C63 C64 C65 -61.9(3)
C62 C63 C64 C65 175.0(2)
O18 C64 C65 O17 62.9(3)
C63 C64 C65 O17 -56.9(3)
O13 C58 C66 C67 87.8(3)
C72 C58 C66 C67 -33.0(3)
C47 C58 C66 C67 -156.9(2)
C58 C66 C67 C68 -172.0(2)
C66 C67 C68 C69 -141.2(3)
C67 C68 C69 C70 1.3(5)
C67 C68 C69 C71 -177.9(3)
